data_4126253
loop_
_publ_author_name
'Luo, Tian-Yi'
'Liu, Chong'
'Eliseeva, Svetlana V.'
'Muldoon, Patrick Flynn'
'Petoud, Stephane'
'Rosi, Nathaniel L.'

_publ_section_title
;
 Rare Earth pcu MOF Platform Based on RE4(\m3-OH)4(COO)62+ Clusters:
 Rational Design, Directed Synthesis, and Deliberate Tuning of Excitation
 Wavelengths.
;
_journal_name_full 'Journal of the American Chemical Society'
_journal_paper_doi 10.1021/jacs.7b04532
_journal_year 2017
_chemical_formula_moiety 'C60.73 H47.04 Dy4 N9.58 O24'
_chemical_formula_sum 'C60.73 H47.05 Dy4 N9.58 O24'
_chemical_formula_weight 1945.03
_space_group_crystal_system monoclinic
_space_group_IT_number 14
_space_group_name_Hall '-P 2yn'
_space_group_name_H-M_alt 'P 1 21/n 1'
_symmetry_space_group_name_Hall '-P 2yn'
_symmetry_space_group_name_H-M 'P 1 21/n 1'
_atom_sites_solution_hydrogens geom
_atom_sites_solution_primary direct
_audit_creation_date 2017-04-13
_audit_creation_method
;
Olex2 1.2
(compiled 2017.03.28 svn.r3405 for OlexSys, GUI svn.r5335)
;
_cell_angle_alpha 90
_cell_angle_beta 95.864(3)
_cell_angle_gamma 90
_cell_formula_units_Z 4
_cell_length_a 18.0453(8)
_cell_length_b 18.1800(8)
_cell_length_c 32.5984(14)
_cell_measurement_reflns_used 9802
_cell_measurement_temperature 240(2)
_cell_measurement_theta_max 51.45
_cell_measurement_theta_min 3.460
_cell_volume 10638.4(8)
_computing_cell_refinement 'SAINT v8.34A (Bruker, 2013)'
_computing_data_reduction 'SAINT v8.34A (Bruker, 2013)'
_computing_molecular_graphics 'Olex2 (Dolomanov et al., 2009)'
_computing_publication_material 'Olex2 (Dolomanov et al., 2009)'
_computing_structure_refinement 'ShelXL (Sheldrick, 2015)'
_computing_structure_solution 'ShelXT (Sheldrick, 2015)'
_diffrn_ambient_temperature 240.0
_diffrn_detector 'CCD area detector'
_diffrn_detector_area_resol_mean 8
_diffrn_detector_type 'APEX II CCD'
_diffrn_measured_fraction_theta_full 0.987
_diffrn_measured_fraction_theta_max 0.987
_diffrn_measurement_device_type 'Bruker X8 Prospector Ultra'
_diffrn_measurement_method '\w and \f scans'
_diffrn_radiation_monochromator graphite
_diffrn_radiation_probe x-ray
_diffrn_radiation_type CuK\a
_diffrn_radiation_wavelength 1.54178
_diffrn_reflns_av_R_equivalents 0.1098
_diffrn_reflns_av_unetI/netI 0.0990
_diffrn_reflns_Laue_measured_fraction_full 0.987
_diffrn_reflns_Laue_measured_fraction_max 0.987
_diffrn_reflns_limit_h_max 18
_diffrn_reflns_limit_h_min -18
_diffrn_reflns_limit_k_max 17
_diffrn_reflns_limit_k_min -18
_diffrn_reflns_limit_l_max 32
_diffrn_reflns_limit_l_min -30
_diffrn_reflns_number 46081
_diffrn_reflns_point_group_measured_fraction_full 0.987
_diffrn_reflns_point_group_measured_fraction_max 0.987
_diffrn_reflns_theta_full 51.444
_diffrn_reflns_theta_max 51.444
_diffrn_reflns_theta_min 2.725
_diffrn_source 'IMuS micro-focus source'
_diffrn_source_target Cu
_diffrn_standards_number 0
_exptl_absorpt_coefficient_mu 15.237
_exptl_absorpt_correction_T_max 0.7501
_exptl_absorpt_correction_T_min 0.3206
_exptl_absorpt_correction_type multi-scan
_exptl_absorpt_process_details
;
SADABS-2014/4 (Bruker,2014/4) was used for absorption correction.
wR2(int) was 0.1501 before and 0.0792 after correction.
The Ratio of minimum to maximum transmission is 0.4274.
The \l/2 correction factor is 0.00150.
;
_exptl_crystal_colour 'clear colourless'
_exptl_crystal_colour_lustre clear
_exptl_crystal_colour_primary colourless
_exptl_crystal_density_diffrn 1.214
_exptl_crystal_description rectanglar
_exptl_crystal_F_000 3738
_exptl_crystal_size_max 0.12
_exptl_crystal_size_mid 0.1
_exptl_crystal_size_min 0.06
_refine_diff_density_max 2.307
_refine_diff_density_min -2.252
_refine_diff_density_rms 0.274
_refine_ls_extinction_method none
_refine_ls_goodness_of_fit_ref 1.144
_refine_ls_hydrogen_treatment constr
_refine_ls_matrix_type full
_refine_ls_number_parameters 860
_refine_ls_number_reflns 11485
_refine_ls_number_restraints 1074
_refine_ls_restrained_S_all 1.096
_refine_ls_R_factor_all 0.1303
_refine_ls_R_factor_gt 0.1099
_refine_ls_shift/su_max 0.001
_refine_ls_shift/su_mean 0.000
_refine_ls_structure_factor_coef Fsqd
_refine_ls_weighting_details 'w=1/[\s^2^(Fo^2^)+(0.0973P)^2^+504.2673P] where P=(Fo^2^+2Fc^2^)/3'
_refine_ls_weighting_scheme calc
_refine_ls_wR_factor_gt 0.2814
_refine_ls_wR_factor_ref 0.2939
_reflns_Friedel_coverage 0.000
_reflns_number_gt 8979
_reflns_number_total 11485
_reflns_threshold_expression 'I > 2\s(I)'
_cod_data_source_file ja7b04532_si_004.cif
_cod_data_source_block lty2771_0m_a
_cod_database_code 4126253
_shelx_shelxl_version_number 2014/7
_shelx_space_group_comment
;
The symmetry employed for this shelxl refinement is uniquely defined
by the following loop, which should always be used as a source of
symmetry information in preference to the above space-group names.
They are only intended as comments.
;
_shelx_estimated_absorpt_t_max 0.462
_shelx_estimated_absorpt_t_min 0.262
_olex2_refinement_description
;
1. Fixed Uiso
 At 1.2 times of:
  All C(H) groups, All N(H,H) groups
 At 1.5 times of:
  All C(H,H,H) groups
2. Restrained distances
 C35-N6B
 1.38 with sigma of 0.02
 C49-N2B
 1.38 with sigma of 0.02
 C54-N1A
 1.38 with sigma of 0.02
 C17-N7A
 1.38 with sigma of 0.02
 C10-N3
 1.38 with sigma of 0.02
 C34-N6B
 2.36 with sigma of 0.04
 C48-N2B
 2.36 with sigma of 0.04
 C55-N1A
 2.36 with sigma of 0.04
 C18-N7A
 2.36 with sigma of 0.04
 C45-N2A \\sim C49-N2B
 with sigma of 0.02
 C46-N2A \\sim C48-N2B
 with sigma of 0.02
 C31-N6A \\sim C35-N6B
 with sigma of 0.02
 C32-N6A \\sim C34-N6B
 with sigma of 0.02
 C17-N7A \\sim C21-N7B
 with sigma of 0.02
 C18-N7A \\sim C20-N7B
 with sigma of 0.02
 N61S-C63S \\sim N61S-C62S
 with sigma of 0.02
 C61S-C63S \\sim C61S-C62S
 with sigma of 0.02
3. Restrained planarity
 C52, C53, C54, N1A, N1B
 with sigma of 0.1
 C44, C45, C49, N2A, N2B
 with sigma of 0.1
 C30, C31, C35, N6A, N6B
 with sigma of 0.1
 C16, C17, C21, N7A, N7B
 with sigma of 0.1
 N91S, C91S, C92S, C93S
 with sigma of 0.1
 N81S, C81S, C82S, C83S
 with sigma of 0.1
4. Uiso/Uaniso restraints and constraints
O15 \\sim O16 \\sim C50 \\sim C51 \\sim C52 \\sim C53 \\sim C54 \\sim C55 \\sim
C56 \\sim N1A \\sim N1B: within 1.7A with sigma of 0.04 and sigma for terminal
atoms of 0.08
C44 \\sim C45 \\sim C46 \\sim C47 \\sim C48 \\sim C49 \\sim N2A \\sim N2B:
within 1.7A with sigma of 0.04 and sigma for terminal atoms of 0.08
C30 \\sim C31 \\sim C32 \\sim C33 \\sim C34 \\sim C35 \\sim N6A \\sim N6B:
within 1.7A with sigma of 0.04 and sigma for terminal atoms of 0.08
C16 \\sim C17 \\sim C18 \\sim C19 \\sim C20 \\sim C21 \\sim N7A \\sim N7B:
within 1.7A with sigma of 0.04 and sigma for terminal atoms of 0.08
O61S \\sim N61S \\sim C61S \\sim C62S \\sim C63S: within 1.7A with sigma of
0.04 and sigma for terminal atoms of 0.08
O91S \\sim N91S \\sim C91S \\sim C92S \\sim C93S: within 1.7A with sigma of
0.04 and sigma for terminal atoms of 0.08
O81S \\sim N81S \\sim C81S \\sim C82S \\sim C83S: within 1.7A with sigma of
0.04 and sigma for terminal atoms of 0.08
N8 \\sim C22 \\sim C23 \\sim C24 \\sim C25 \\sim C26 \\sim C27: within 1.7A
with sigma of 0.04 and sigma for terminal atoms of 0.08
N5 \\sim C36 \\sim C37 \\sim C38 \\sim C39 \\sim C40 \\sim C41: within 1.7A
with sigma of 0.04 and sigma for terminal atoms of 0.08
N4 \\sim C2 \\sim C3 \\sim C4 \\sim C5 \\sim C6 \\sim C7: within 1.7A with
sigma of 0.04 and sigma for terminal atoms of 0.08
N3 \\sim C8 \\sim C9 \\sim C10 \\sim C11 \\sim C12 \\sim C13: within 1.7A with
sigma of 0.04 and sigma for terminal atoms of 0.08
O19 \\sim O20 \\sim C28: within 1.7A with sigma of 0.04 and sigma for terminal
atoms of 0.08
O11 \\sim O12 \\sim C42: within 1.7A with sigma of 0.04 and sigma for terminal
atoms of 0.08
O13 \\sim O14 \\sim C43: within 1.7A with sigma of 0.04 and sigma for terminal
atoms of 0.08
O17 \\sim O18 \\sim C15: within 1.7A with sigma of 0.04 and sigma for terminal
atoms of 0.08
O5 \\sim O6 \\sim C1: within 1.7A with sigma of 0.04 and sigma for terminal
atoms of 0.08
Uanis(O2) = Uanis(O4) = Uanis(O1)
Uanis(C49) = Uanis(C45) = Uanis(C46)
5. Rigid body (RIGU) restrains
 O15, O16, C50, C51, C52, C53, C54, C55, C56, N1A, N1B
 with sigma for 1-2 distances of 0.004 and sigma for 1-3 distances of 0.004
 C44, C45, C46, C47, C48, C49, N2A, N2B
 with sigma for 1-2 distances of 0.004 and sigma for 1-3 distances of 0.004
 C30, C31, C32, C33, C34, C35, N6A, N6B
 with sigma for 1-2 distances of 0.004 and sigma for 1-3 distances of 0.004
 C16, C17, C18, C19, C20, C21, N7A, N7B
 with sigma for 1-2 distances of 0.004 and sigma for 1-3 distances of 0.004
 O61S, N61S, C61S, C62S, C63S
 with sigma for 1-2 distances of 0.004 and sigma for 1-3 distances of 0.004
 O91S, N91S, C91S, C92S, C93S
 with sigma for 1-2 distances of 0.004 and sigma for 1-3 distances of 0.004
 O81S, N81S, C81S, C82S, C83S
 with sigma for 1-2 distances of 0.004 and sigma for 1-3 distances of 0.004
 N8, C22, C23, C24, C25, C26, C27
 with sigma for 1-2 distances of 0.004 and sigma for 1-3 distances of 0.004
 N5, C36, C37, C38, C39, C40, C41
 with sigma for 1-2 distances of 0.004 and sigma for 1-3 distances of 0.004
 N4, C2, C3, C4, C5, C6, C7
 with sigma for 1-2 distances of 0.004 and sigma for 1-3 distances of 0.004
 N3, C8, C9, C10, C11, C12, C13
 with sigma for 1-2 distances of 0.004 and sigma for 1-3 distances of 0.004
 O19, O20, C28
 with sigma for 1-2 distances of 0.004 and sigma for 1-3 distances of 0.004
 O11, O12, C42
 with sigma for 1-2 distances of 0.004 and sigma for 1-3 distances of 0.004
 O13, O14, C43
 with sigma for 1-2 distances of 0.004 and sigma for 1-3 distances of 0.004
 O17, O18, C15
 with sigma for 1-2 distances of 0.004 and sigma for 1-3 distances of 0.004
 O5, O6, C1
 with sigma for 1-2 distances of 0.004 and sigma for 1-3 distances of 0.004
6. Others
 Sof(N1B)=Sof(H1BA)=Sof(H1BB)=1-FVAR(1)
 Sof(N1A)=Sof(H1AA)=Sof(H1AB)=FVAR(1)
 Sof(N2B)=Sof(H2BA)=Sof(H2BB)=1-FVAR(2)
 Sof(N2A)=Sof(H2AA)=Sof(H2AB)=FVAR(2)
 Sof(N6B)=Sof(H6BA)=Sof(H6BB)=1-FVAR(3)
 Sof(N6A)=Sof(H6AA)=Sof(H6AB)=FVAR(3)
 Sof(N7B)=Sof(H7BA)=Sof(H7BB)=1-FVAR(4)
 Sof(N7A)=Sof(H7AA)=Sof(H7AB)=FVAR(4)
 Sof(N61S)=Sof(C61S)=Sof(H61S)=Sof(C62S)=Sof(H62A)=Sof(H62B)=Sof(H62C)=
 Sof(C63S)=Sof(H63A)=Sof(H63B)=Sof(H63C)=FVAR(5)
 Sof(N81S)=Sof(C81S)=Sof(H81S)=Sof(C82S)=Sof(H82A)=Sof(H82B)=Sof(H82C)=
 Sof(C83S)=Sof(H83A)=Sof(H83B)=Sof(H83C)=FVAR(6)
 Sof(N91S)=Sof(C91S)=Sof(H91S)=Sof(C92S)=Sof(H92A)=Sof(H92B)=Sof(H92C)=
 Sof(C93S)=Sof(H93A)=Sof(H93B)=Sof(H93C)=FVAR(7)
7.a Aromatic/amide H refined with riding coordinates:
 C3(H3), C4(H4), C6(H6), C9(H9), C12(H12), C13(H13), C18(H18), C20(H20),
 C23(H23), C24(H24), C27(H27), C32(H32), C34(H34), C37(H37), C38(H38), C41(H41),
  C46(H46), C48(H48), C51(H51), C55(H55), C81S(H81S), C91S(H91S), C61S(H61S)
7.b Fitted hexagon refined as free rotating group:
 C2(C3,C4,C5,C6,C7), C8(C9,C10,C11,C12,C13), C16(C17,C18,C19,C20,C21), C22(C23,
 C24,C25,C26,C27), C30(C31,C32,C33,C34,C35), C36(C37,C38,C39,C40,C41), C44(C45,
 C46,C47,C48,C49), C50(C51,C52,C53,C54,C55)
7.c X=CH2 refined with riding coordinates:
 N3(H3A,H3B), N4(H4A,H4B), N5(H5A,H5B), N8(H8A,H8B), N1A(H1AA,H1AB), N2A(H2AA,
 H2AB), N6A(H6AA,H6AB), N7A(H7AA,H7AB), N1B(H1BA,H1BB), N2B(H2BA,H2BB),
 N6B(H6BA,H6BB), N7B(H7BA,H7BB)
7.d Idealised Me refined with everything fixed:
 C82S(H82A,H82B,H82C), C83S(H83A,H83B,H83C), C92S(H92A,H92B,H92C), C93S(H93A,
 H93B,H93C), C62S(H62A,H62B,H62C), C63S(H63A,H63B,H63C)
;
_olex2_submission_special_instructions 'No special instructions were received'

loop_
_space_group_symop_operation_xyz
'x, y, z'
'-x+1/2, y+1/2, -z+1/2'
'-x, -y, -z'
'x-1/2, -y-1/2, z-1/2'

loop_
_atom_site_label
_atom_site_type_symbol
_atom_site_fract_x
_atom_site_fract_y
_atom_site_fract_z
_atom_site_U_iso_or_equiv
_atom_site_adp_type
_atom_site_occupancy
_atom_site_site_symmetry_order
_atom_site_calc_flag
_atom_site_refinement_flags_posn
_atom_site_refinement_flags_adp
_atom_site_refinement_flags_occupancy
_atom_site_disorder_assembly
_atom_site_disorder_group
Dy1 Dy 0.05319(6) 0.21542(6) 0.27204(3) 0.0171(4) Uani 1 1 d . . . . .
Dy2 Dy -0.05080(6) 0.20784(6) 0.36933(3) 0.0182(4) Uani 1 1 d . . . . .
Dy3 Dy 0.09339(6) 0.06690(6) 0.35376(4) 0.0207(4) Uani 1 1 d . . . . .
Dy4 Dy -0.08553(6) 0.06671(6) 0.28286(4) 0.0224(4) Uani 1 1 d . . . . .
O1 O 0.0654(6) 0.1941(7) 0.3444(4) 0.0159(17) Uani 1 1 d . . . . .
O2 O -0.0641(7) 0.1938(7) 0.2975(4) 0.0159(17) Uani 1 1 d . . . . .
O3 O 0.0426(8) 0.0902(7) 0.2844(4) 0.023(3) Uani 1 1 d . . . . .
O4 O -0.0334(6) 0.0843(7) 0.3532(4) 0.0159(17) Uani 1 1 d . . . . .
O5 O 0.0313(8) 0.3318(9) 0.2947(5) 0.039(4) Uani 1 1 d . U . . .
O6 O -0.0330(7) 0.3261(9) 0.3505(5) 0.033(4) Uani 1 1 d . U . . .
O7 O -0.0547(11) 0.9496(10) 0.3082(6) 0.054(5) Uani 1 1 d . . . . .
O8 O 0.0678(13) 0.9512(10) 0.3211(6) 0.066(6) Uani 1 1 d . . . . .
O9 O 0.1147(12) 0.1198(11) 0.4186(6) 0.065(6) Uani 1 1 d . . . . .
O10 O 0.0402(10) 0.2119(12) 0.4258(5) 0.056(5) Uani 1 1 d . . . . .
O11 O 0.3734(11) 0.3691(10) 0.7234(5) 0.052(5) Uani 1 1 d . U . . .
O12 O 0.4623(10) 0.2864(11) 0.7134(5) 0.053(5) Uani 1 1 d . U . . .
O13 O 0.1986(10) 0.1148(12) 0.3303(7) 0.073(6) Uani 1 1 d . U . . .
O14 O 0.1823(8) 0.2145(10) 0.2914(5) 0.044(4) Uani 1 1 d . U . . .
O15 O 0.8206(8) 0.1989(10) 0.3496(5) 0.044(4) Uani 1 1 d . U . . .
O16 O 0.8068(8) 0.1040(10) 0.3089(5) 0.044(4) Uani 1 1 d . U . . .
O17 O -0.1052(8) 0.2832(9) 0.4195(5) 0.037(4) Uani 1 1 d . U . . .
O18 O -0.1028(11) 0.1505(12) 0.4267(6) 0.067(5) Uani 1 1 d . U . . .
O19 O -0.3871(11) 0.3415(11) 0.7155(5) 0.058(5) Uani 1 1 d . U . . .
O20 O -0.3971(11) 0.2112(12) 0.7198(6) 0.066(5) Uani 1 1 d . U . . .
O61S O 0.0431(12) -0.0171(12) 0.4031(7) 0.077(6) Uani 1 1 d . U . . .
O71S O 0.1978(14) -0.0067(12) 0.3848(9) 0.103(9) Uani 1 1 d . . . . .
O81S O -0.0361(13) -0.0042(13) 0.2277(7) 0.079(6) Uani 1 1 d . U . . .
O91S O -0.1853(11) -0.0086(11) 0.2520(7) 0.072(6) Uani 1 1 d . U . . .
N3 N 0.1458(12) 0.8289(14) 0.3326(13) 0.119(13) Uani 1 1 d D U . . .
H3A H 0.1854 0.8021 0.3385 0.142 Uiso 1 1 calc R . . . .
H3B H 0.1496 0.8765 0.3311 0.142 Uiso 1 1 calc R . . . .
N4 N -0.089(2) 0.4525(15) 0.3749(13) 0.143(16) Uani 1 1 d . U . . .
H4A H -0.1158 0.4788 0.3901 0.172 Uiso 1 1 calc R . . . .
H4B H -0.0915 0.4048 0.3756 0.172 Uiso 1 1 calc R . . . .
N5 N 0.4586(16) 0.223(2) 0.6402(9) 0.127(14) Uani 1 1 d . U . . .
H5A H 0.4746 0.1968 0.6207 0.152 Uiso 1 1 calc R . . . .
H5B H 0.4881 0.2334 0.6623 0.152 Uiso 1 1 calc R . . . .
N8 N -0.281(3) 0.389(3) 0.6700(15) 0.20(2) Uani 1 1 d . U . . .
H8A H -0.2994 0.3930 0.6935 0.236 Uiso 1 1 calc R . . . .
H8B H -0.2547 0.4248 0.6611 0.236 Uiso 1 1 calc R . . . .
N81S N 0.015(3) -0.036(4) 0.1717(17) 0.108(16) Uani 0.46(4) 1 d . U P . .
N91S N -0.249(4) -0.118(3) 0.2382(18) 0.114(18) Uani 0.46(4) 1 d . U P . .
C1 C -0.0011(12) 0.3617(15) 0.3229(8) 0.038(5) Uani 1 1 d . U . . .
C2 C 0.0004(11) 0.4464(5) 0.3256(6) 0.045(6) Uani 1 1 d . U . . .
C3 C 0.0464(10) 0.4836(7) 0.3009(5) 0.050(6) Uani 1 1 d G U . . .
H3 H 0.0762 0.4571 0.2841 0.061 Uiso 1 1 calc R . . . .
C4 C 0.0482(10) 0.5601(7) 0.3011(5) 0.053(6) Uani 1 1 d G U . . .
H4 H 0.0793 0.5853 0.2843 0.063 Uiso 1 1 calc R . . . .
C5 C 0.0041(11) 0.5993(5) 0.3259(6) 0.049(6) Uani 1 1 d G U . . .
C6 C -0.0419(11) 0.5621(8) 0.3506(6) 0.076(8) Uani 1 1 d G U . . .
H6 H -0.0718 0.5886 0.3675 0.092 Uiso 1 1 calc R . . . .
C7 C -0.0437(11) 0.4856(8) 0.3505(6) 0.077(8) Uani 1 1 d G U . . .
C8 C 0.0063(9) 0.6826(6) 0.3253(7) 0.057(6) Uani 1 1 d . U . . .
C9 C 0.0742(7) 0.7192(8) 0.3284(7) 0.065(7) Uani 1 1 d G U . . .
H9 H 0.1189 0.6923 0.3325 0.078 Uiso 1 1 calc R . . . .
C10 C 0.0761(7) 0.7954(8) 0.3255(8) 0.071(7) Uani 1 1 d DG U . . .
C11 C 0.0101(9) 0.8351(6) 0.3195(7) 0.058(6) Uani 1 1 d G U . . .
C12 C -0.0579(7) 0.7985(8) 0.3164(7) 0.063(7) Uani 1 1 d G U . . .
H12 H -0.1026 0.8253 0.3123 0.075 Uiso 1 1 calc R . . . .
C13 C -0.0598(7) 0.7223(8) 0.3193(7) 0.068(7) Uani 1 1 d G U . . .
H13 H -0.1058 0.6975 0.3172 0.081 Uiso 1 1 calc R . . . .
C14 C 0.0064(16) 0.9158(13) 0.3169(9) 0.045(7) Uani 1 1 d . . . . .
C15 C -0.1188(16) 0.2239(18) 0.4398(9) 0.059(6) Uani 1 1 d . U . . .
C16 C -0.161(2) 0.2301(15) 0.4774(7) 0.141(12) Uani 1 1 d . U . . .
C17 C -0.1764(19) 0.1695(13) 0.5011(8) 0.141(12) Uani 1 1 d DG U . . .
C18 C -0.211(2) 0.1789(14) 0.5369(8) 0.138(12) Uani 1 1 d DG U . . .
H18 H -0.2215 0.1379 0.5529 0.165 Uiso 1 1 calc R . . . .
C19 C -0.231(2) 0.2490(15) 0.5489(8) 0.133(12) Uani 1 1 d G U . . .
C20 C -0.216(2) 0.3097(13) 0.5252(8) 0.146(13) Uani 1 1 d DG U . . .
H20 H -0.2288 0.3571 0.5334 0.175 Uiso 1 1 calc R . . . .
C21 C -0.181(2) 0.3002(13) 0.4895(8) 0.153(13) Uani 1 1 d DG U . . .
C22 C -0.2665(17) 0.2556(16) 0.5889(7) 0.100(9) Uani 1 1 d . U . . .
C23 C -0.3080(17) 0.1980(13) 0.6028(8) 0.110(10) Uani 1 1 d G U . . .
H23 H -0.3134 0.1540 0.5876 0.132 Uiso 1 1 calc R . . . .
C24 C -0.3415(17) 0.2053(14) 0.6391(8) 0.109(10) Uani 1 1 d G U . . .
H24 H -0.3695 0.1664 0.6485 0.131 Uiso 1 1 calc R . . . .
C25 C -0.3334(19) 0.2703(17) 0.6616(7) 0.124(11) Uani 1 1 d G U . . .
C26 C -0.292(2) 0.3280(14) 0.6477(9) 0.133(11) Uani 1 1 d G U . . .
C27 C -0.2585(18) 0.3206(14) 0.6114(9) 0.120(11) Uani 1 1 d G U . . .
H27 H -0.2304 0.3596 0.6020 0.144 Uiso 1 1 calc R . . . .
C28 C -0.374(2) 0.278(2) 0.7012(10) 0.075(7) Uani 1 1 d . U . . .
C29 C 0.0938(17) 0.1747(19) 0.4371(8) 0.050(8) Uani 1 1 d . . . . .
C30 C 0.1408(9) 0.1952(10) 0.4784(4) 0.053(6) Uani 1 1 d . U . . .
C31 C 0.1237(9) 0.2579(9) 0.5000(5) 0.065(7) Uani 1 1 d DG U . . .
C32 C 0.1661(10) 0.2763(9) 0.5366(5) 0.061(7) Uani 1 1 d DG U . . .
H32 H 0.1545 0.3187 0.5511 0.073 Uiso 1 1 calc R . . . .
C33 C 0.2256(10) 0.2321(10) 0.5515(4) 0.058(7) Uani 1 1 d G U . . .
C34 C 0.2428(9) 0.1694(10) 0.5300(5) 0.073(8) Uani 1 1 d DG U . . .
H34 H 0.2830 0.1396 0.5401 0.087 Uiso 1 1 calc R . . . .
C35 C 0.2004(10) 0.1510(9) 0.4934(5) 0.066(7) Uani 1 1 d DG U . . .
C36 C 0.2707(9) 0.2535(12) 0.5919(4) 0.061(7) Uani 1 1 d . U . . .
C37 C 0.2391(7) 0.2962(13) 0.6209(5) 0.076(8) Uani 1 1 d G U . . .
H37 H 0.1894 0.3119 0.6158 0.091 Uiso 1 1 calc R . . . .
C38 C 0.2810(9) 0.3157(12) 0.6574(5) 0.074(8) Uani 1 1 d G U . . .
H38 H 0.2596 0.3445 0.6770 0.089 Uiso 1 1 calc R . . . .
C39 C 0.3545(8) 0.2924(12) 0.6650(4) 0.054(6) Uani 1 1 d G U . . .
C40 C 0.3861(7) 0.2498(12) 0.6360(5) 0.065(7) Uani 1 1 d G U . . .
C41 C 0.3443(9) 0.2303(11) 0.5994(5) 0.059(7) Uani 1 1 d G U . . .
H41 H 0.3657 0.2015 0.5798 0.071 Uiso 1 1 calc R . . . .
C42 C 0.4016(16) 0.3203(15) 0.7035(8) 0.045(6) Uani 1 1 d . U . . .
C43 C 0.2232(13) 0.1696(16) 0.3126(8) 0.044(6) Uani 1 1 d . U . . .
C44 C 0.3077(6) 0.1791(13) 0.3163(6) 0.062(7) Uani 1 1 d . U . . .
C45 C 0.3419(7) 0.2096(12) 0.2839(5) 0.077(5) Uani 1 1 d DG U . . .
C46 C 0.4192(8) 0.2113(13) 0.2856(5) 0.077(5) Uani 1 1 d DG U . . .
H46 H 0.4423 0.2319 0.2637 0.092 Uiso 1 1 calc R . . . .
C47 C 0.4623(6) 0.1825(13) 0.3196(6) 0.063(7) Uani 1 1 d G U . . .
C48 C 0.4281(8) 0.1521(14) 0.3519(5) 0.092(9) Uani 1 1 d DG U . . .
H48 H 0.4573 0.1326 0.3750 0.111 Uiso 1 1 calc R . . . .
C49 C 0.3509(8) 0.1504(13) 0.3503(5) 0.077(5) Uani 1 1 d DG U . . .
C50 C 0.5448(6) 0.1715(12) 0.3218(6) 0.062(7) Uani 1 1 d . U . . .
C51 C 0.5781(7) 0.1369(12) 0.2904(5) 0.067(7) Uani 1 1 d G U . . .
H51 H 0.5484 0.1161 0.2680 0.080 Uiso 1 1 calc R . . . .
C52 C 0.6553(8) 0.1330(11) 0.2922(5) 0.070(7) Uani 1 1 d G U . . .
C53 C 0.6991(6) 0.1637(11) 0.3253(6) 0.051(5) Uani 1 1 d G U . . .
C54 C 0.6658(8) 0.1984(12) 0.3567(5) 0.077(8) Uani 1 1 d DG U . . .
C55 C 0.5886(8) 0.2023(12) 0.3550(5) 0.072(7) Uani 1 1 d DG U . . .
H55 H 0.5661 0.2257 0.3762 0.086 Uiso 1 1 calc R . . . .
C56 C 0.7795(13) 0.1575(15) 0.3272(8) 0.042(5) Uani 1 1 d . U . . .
C81S C -0.019(5) 0.010(5) 0.198(2) 0.091(14) Uani 0.46(4) 1 d . U P . .
H81S H -0.0279 0.0585 0.1885 0.109 Uiso 0.46(4) 1 calc R . P . .
C82S C 0.010(6) -0.105(6) 0.182(2) 0.11(2) Uani 0.46(4) 1 d . U P . .
H82A H 0.0295 -0.1111 0.2105 0.158 Uiso 0.4625 1 calc . . P . .
H82B H 0.0373 -0.1349 0.1644 0.158 Uiso 0.4625 1 calc . . P . .
H82C H -0.0425 -0.1190 0.1787 0.158 Uiso 0.4625 1 calc . . P . .
C83S C 0.054(7) -0.005(6) 0.135(3) 0.15(3) Uani 0.46(4) 1 d . U P . .
H83A H 0.0223 0.0304 0.1202 0.222 Uiso 0.4625 1 calc . . P . .
H83B H 0.0648 -0.0452 0.1169 0.222 Uiso 0.4625 1 calc . . P . .
H83C H 0.1008 0.0181 0.1457 0.222 Uiso 0.4625 1 calc . . P . .
C91S C -0.192(5) -0.079(4) 0.247(3) 0.097(15) Uani 0.46(4) 1 d . U P . .
H91S H -0.1467 -0.1052 0.2499 0.116 Uiso 0.46(4) 1 calc R . P . .
C92S C -0.236(6) -0.189(5) 0.227(4) 0.14(3) Uani 0.46(4) 1 d . U P . .
H92A H -0.2117 -0.1895 0.2021 0.205 Uiso 0.4558 1 calc . . P . .
H92B H -0.2834 -0.2150 0.2225 0.205 Uiso 0.4558 1 calc . . P . .
H92C H -0.2050 -0.2132 0.2491 0.205 Uiso 0.4558 1 calc . . P . .
C93S C -0.323(6) -0.095(5) 0.239(4) 0.16(3) Uani 0.46(4) 1 d . U P . .
H93A H -0.3316 -0.0788 0.2662 0.238 Uiso 0.4558 1 calc . . P . .
H93B H -0.3567 -0.1353 0.2305 0.238 Uiso 0.4558 1 calc . . P . .
H93C H -0.3333 -0.0543 0.2195 0.238 Uiso 0.4558 1 calc . . P . .
N1A N 0.704(2) 0.230(3) 0.3910(11) 0.12(2) Uani 0.58(4) 1 d D U P A 1
H1AA H 0.6798 0.2510 0.4096 0.143 Uiso 0.58(4) 1 calc R . P A 1
H1AB H 0.7526 0.2298 0.3940 0.143 Uiso 0.58(4) 1 calc R . P A 1
N2A N 0.3024(16) 0.244(2) 0.2508(11) 0.145(19) Uani 0.83(4) 1 d D U P B 1
H2AA H 0.3260 0.2660 0.2322 0.174 Uiso 0.83(4) 1 calc R . P B 1
H2AB H 0.2539 0.2446 0.2486 0.174 Uiso 0.83(4) 1 calc R . P B 1
N6A N 0.065(2) 0.307(2) 0.4896(12) 0.11(2) Uani 0.56(4) 1 d D U P C 1
H6AA H 0.0345 0.3000 0.4675 0.134 Uiso 0.56(4) 1 calc R . P C 1
H6AB H 0.0589 0.3451 0.5053 0.134 Uiso 0.56(4) 1 calc R . P C 1
N7A N -0.160(4) 0.097(2) 0.4922(16) 0.13(2) Uani 0.48(5) 1 d D U P D 1
H7AA H -0.1723 0.0617 0.5084 0.158 Uiso 0.48(5) 1 calc R . P D 1
H7AB H -0.1387 0.0863 0.4703 0.158 Uiso 0.48(5) 1 calc R . P D 1
N61S N 0.004(2) -0.126(2) 0.4245(17) 0.093(13) Uani 0.66(4) 1 d D U P E 1
C61S C 0.056(3) -0.081(3) 0.4156(19) 0.088(12) Uani 0.66(4) 1 d D U P E 1
H61S H 0.1055 -0.0974 0.4188 0.106 Uiso 0.66(4) 1 calc R . P E 1
C62S C -0.072(3) -0.107(3) 0.424(3) 0.11(2) Uani 0.66(4) 1 d D U P E 1
H62A H -0.0786 -0.0754 0.4476 0.168 Uiso 0.6583 1 calc . . P E 1
H62B H -0.1018 -0.1515 0.4264 0.168 Uiso 0.6583 1 calc . . P E 1
H62C H -0.0888 -0.0817 0.3988 0.168 Uiso 0.6583 1 calc . . P E 1
C63S C 0.015(3) -0.202(3) 0.434(2) 0.088(16) Uani 0.66(4) 1 d D U P E 1
H63A H 0.0456 -0.2241 0.4140 0.133 Uiso 0.6583 1 calc . . P E 1
H63B H -0.0324 -0.2270 0.4323 0.133 Uiso 0.6583 1 calc . . P E 1
H63C H 0.0406 -0.2073 0.4614 0.133 Uiso 0.6583 1 calc . . P E 1
N1B N 0.676(3) 0.099(3) 0.2588(17) 0.063(16) Uani 0.42(4) 1 d . U P A 2
H1BA H 0.7225 0.0931 0.2557 0.076 Uiso 0.42(4) 1 calc R . P A 2
H1BB H 0.6417 0.0819 0.2402 0.076 Uiso 0.42(4) 1 calc R . P A 2
N2B N 0.321(3) 0.123(4) 0.3844(14) 0.10(3) Uani 0.17(4) 1 d D U P B 2
H2BA H 0.3495 0.1072 0.4056 0.116 Uiso 0.17(4) 1 calc R . P B 2
H2BB H 0.2724 0.1205 0.3846 0.116 Uiso 0.17(4) 1 calc R . P B 2
N6B N 0.223(3) 0.0858(19) 0.4759(13) 0.09(2) Uani 0.44(4) 1 d D U P C 2
H6BA H 0.2610 0.0613 0.4880 0.112 Uiso 0.44(4) 1 calc R . P C 2
H6BB H 0.2003 0.0697 0.4530 0.112 Uiso 0.44(4) 1 calc R . P C 2
N7B N -0.168(4) 0.365(3) 0.4689(17) 0.19(3) Uani 0.52(5) 1 d D U P D 2
H7BA H -0.1810 0.4071 0.4786 0.229 Uiso 0.52(5) 1 calc R . P D 2
H7BB H -0.1460 0.3638 0.4462 0.229 Uiso 0.52(5) 1 calc R . P D 2

loop_
_atom_site_aniso_label
_atom_site_aniso_U_11
_atom_site_aniso_U_22
_atom_site_aniso_U_33
_atom_site_aniso_U_23
_atom_site_aniso_U_13
_atom_site_aniso_U_12
Dy1 0.0131(7) 0.0190(7) 0.0196(7) 0.0038(5) 0.0033(5) -0.0010(5)
Dy2 0.0109(7) 0.0219(7) 0.0221(7) -0.0014(5) 0.0040(5) -0.0017(5)
Dy3 0.0114(7) 0.0196(7) 0.0293(7) 0.0051(6) -0.0058(5) 0.0004(5)
Dy4 0.0155(7) 0.0179(7) 0.0315(8) -0.0008(6) -0.0087(5) -0.0036(5)
O1 0.005(4) 0.020(4) 0.023(4) 0.004(4) -0.001(3) 0.003(3)
O2 0.005(4) 0.020(4) 0.023(4) 0.004(4) -0.001(3) 0.003(3)
O3 0.026(8) 0.023(8) 0.020(8) -0.005(6) 0.001(6) 0.003(7)
O4 0.005(4) 0.020(4) 0.023(4) 0.004(4) -0.001(3) 0.003(3)
O5 0.021(8) 0.048(9) 0.052(8) 0.018(7) 0.016(6) 0.006(7)
O6 0.007(7) 0.051(9) 0.042(8) -0.008(7) 0.006(6) -0.012(7)
O7 0.057(13) 0.038(10) 0.061(12) -0.002(9) -0.022(10) 0.018(10)
O8 0.100(18) 0.027(10) 0.072(14) 0.018(10) 0.014(12) 0.007(12)
O9 0.092(16) 0.044(12) 0.048(12) 0.000(10) -0.051(11) 0.009(11)
O10 0.017(9) 0.110(17) 0.042(11) -0.020(11) 0.003(8) 0.011(11)
O11 0.069(10) 0.055(10) 0.025(9) -0.005(7) -0.027(7) 0.007(8)
O12 0.060(10) 0.075(11) 0.020(8) -0.008(8) -0.012(7) 0.004(8)
O13 0.023(9) 0.090(12) 0.110(15) 0.050(11) 0.022(10) 0.004(8)
O14 0.018(8) 0.065(10) 0.050(10) 0.016(8) 0.011(7) 0.000(7)
O15 0.008(6) 0.063(9) 0.062(9) -0.014(8) 0.012(6) -0.001(6)
O16 0.014(7) 0.058(9) 0.060(10) -0.008(7) 0.008(6) -0.007(6)
O17 0.025(8) 0.049(8) 0.038(9) -0.003(7) 0.007(7) 0.004(7)
O18 0.056(12) 0.074(9) 0.072(12) 0.018(8) 0.019(10) -0.011(8)
O19 0.060(12) 0.083(11) 0.037(10) -0.013(8) 0.031(9) -0.004(9)
O20 0.061(12) 0.091(11) 0.054(11) -0.021(8) 0.036(10) 0.002(9)
O61S 0.063(12) 0.068(12) 0.100(16) 0.042(11) 0.007(12) -0.007(10)
O71S 0.079(16) 0.054(14) 0.17(3) 0.033(15) -0.040(17) -0.005(13)
O81S 0.095(16) 0.089(15) 0.056(13) -0.029(12) 0.022(11) 0.016(13)
O91S 0.052(12) 0.047(10) 0.113(17) -0.011(11) -0.012(11) -0.014(9)
N3 0.061(10) 0.039(12) 0.25(4) 0.007(15) -0.028(12) -0.003(8)
N4 0.21(3) 0.032(11) 0.22(3) -0.002(13) 0.16(3) 0.004(13)
N5 0.058(10) 0.23(3) 0.081(16) -0.08(2) -0.035(10) 0.054(15)
N8 0.29(5) 0.16(2) 0.16(3) -0.07(2) 0.13(3) -0.06(3)
N81S 0.15(4) 0.11(3) 0.066(19) -0.022(18) 0.04(2) 0.04(3)
N91S 0.09(2) 0.052(15) 0.19(4) -0.013(19) -0.05(3) -0.019(14)
C1 0.006(9) 0.057(11) 0.053(9) 0.004(8) 0.008(7) -0.004(8)
C2 0.057(12) 0.017(8) 0.064(13) -0.001(7) 0.016(10) 0.003(7)
C3 0.067(13) 0.020(7) 0.067(13) -0.003(7) 0.020(11) -0.001(7)
C4 0.076(14) 0.020(7) 0.065(13) -0.001(7) 0.020(11) 0.000(7)
C5 0.066(13) 0.023(8) 0.057(13) -0.004(7) 0.008(10) 0.004(8)
C6 0.110(16) 0.027(8) 0.100(16) -0.002(8) 0.049(14) 0.005(8)
C7 0.106(15) 0.024(8) 0.109(16) -0.003(8) 0.061(14) 0.007(8)
C8 0.052(9) 0.030(8) 0.086(18) -0.004(9) -0.008(10) 0.006(6)
C9 0.051(9) 0.029(8) 0.11(2) 0.000(9) -0.009(10) 0.007(6)
C10 0.055(8) 0.028(8) 0.12(2) 0.001(9) -0.018(9) 0.006(6)
C11 0.054(8) 0.024(8) 0.091(18) -0.002(9) -0.017(9) 0.005(6)
C12 0.055(9) 0.030(8) 0.099(19) -0.004(10) -0.015(10) 0.004(6)
C13 0.051(9) 0.029(8) 0.12(2) -0.003(10) -0.008(10) 0.004(6)
C14 0.043(17) 0.021(14) 0.069(19) 0.013(13) -0.010(14) -0.018(15)
C15 0.040(13) 0.072(9) 0.063(13) 0.017(8) -0.008(10) -0.008(9)
C16 0.22(3) 0.132(18) 0.088(17) 0.014(13) 0.08(2) 0.047(19)
C17 0.21(3) 0.133(18) 0.086(17) 0.014(13) 0.074(19) 0.041(18)
C18 0.21(3) 0.129(18) 0.087(17) 0.013(13) 0.072(19) 0.035(19)
C19 0.20(3) 0.128(18) 0.082(17) 0.015(13) 0.077(19) 0.03(2)
C20 0.23(3) 0.127(18) 0.098(18) 0.016(13) 0.10(2) 0.038(19)
C21 0.24(3) 0.131(18) 0.101(18) 0.019(13) 0.11(2) 0.045(18)
C22 0.12(2) 0.109(17) 0.079(16) -0.007(12) 0.035(15) 0.019(16)
C23 0.14(2) 0.116(17) 0.083(16) -0.012(13) 0.041(16) 0.008(16)
C24 0.14(2) 0.115(17) 0.081(16) -0.012(12) 0.041(16) 0.010(16)
C25 0.16(3) 0.122(17) 0.097(17) -0.022(13) 0.058(17) -0.005(17)
C26 0.18(3) 0.124(17) 0.106(17) -0.026(13) 0.073(17) -0.011(16)
C27 0.15(2) 0.118(17) 0.099(17) -0.020(12) 0.057(17) 0.001(16)
C28 0.081(17) 0.092(11) 0.061(14) -0.022(9) 0.046(13) -0.003(10)
C29 0.039(19) 0.07(2) 0.039(16) -0.011(16) 0.006(14) -0.039(18)
C30 0.051(11) 0.082(12) 0.023(9) -0.008(8) -0.012(8) -0.001(9)
C31 0.062(12) 0.094(13) 0.033(10) -0.020(9) -0.026(9) 0.011(10)
C32 0.057(12) 0.090(13) 0.030(10) -0.017(9) -0.023(9) 0.008(10)
C33 0.052(12) 0.087(13) 0.031(10) -0.012(9) -0.019(9) 0.004(10)
C34 0.070(13) 0.098(14) 0.044(11) -0.020(10) -0.026(10) 0.014(11)
C35 0.062(12) 0.092(13) 0.039(10) -0.016(9) -0.022(9) 0.008(10)
C36 0.043(9) 0.097(17) 0.039(10) -0.018(10) -0.017(7) 0.007(10)
C37 0.044(10) 0.13(2) 0.046(10) -0.034(12) -0.026(8) 0.023(11)
C38 0.043(9) 0.127(19) 0.045(10) -0.033(12) -0.025(7) 0.019(11)
C39 0.035(8) 0.093(16) 0.031(9) -0.008(10) -0.016(7) 0.003(9)
C40 0.041(8) 0.109(17) 0.041(9) -0.020(10) -0.016(7) 0.008(9)
C41 0.041(9) 0.094(16) 0.037(9) -0.016(10) -0.015(7) 0.006(10)
C42 0.054(11) 0.048(12) 0.030(11) -0.007(9) -0.017(8) -0.012(8)
C43 0.013(10) 0.069(12) 0.053(13) 0.018(9) 0.014(8) 0.003(8)
C44 0.015(8) 0.083(16) 0.088(11) 0.009(11) 0.007(6) 0.000(8)
C45 0.011(5) 0.122(13) 0.097(10) 0.029(9) 0.007(5) 0.000(6)
C46 0.011(5) 0.122(13) 0.097(10) 0.029(9) 0.007(5) 0.000(6)
C47 0.009(8) 0.088(17) 0.091(12) 0.014(11) 0.002(7) -0.005(8)
C48 0.018(7) 0.15(2) 0.109(13) 0.046(14) 0.007(7) 0.000(8)
C49 0.011(5) 0.122(13) 0.097(10) 0.029(9) 0.007(5) 0.000(6)
C50 0.026(8) 0.075(16) 0.087(13) -0.012(11) 0.012(7) -0.002(8)
C51 0.015(7) 0.096(18) 0.090(13) -0.026(12) 0.006(7) -0.006(8)
C52 0.017(7) 0.102(17) 0.090(11) -0.030(11) 0.006(6) -0.005(7)
C53 0.016(6) 0.065(13) 0.075(10) -0.009(9) 0.009(5) -0.007(6)
C54 0.030(7) 0.111(18) 0.091(11) -0.033(12) 0.013(7) -0.002(8)
C55 0.029(8) 0.093(18) 0.094(13) -0.025(12) 0.011(7) -0.002(8)
C56 0.014(6) 0.059(10) 0.054(11) -0.005(8) 0.010(6) -0.006(6)
C81S 0.11(3) 0.10(2) 0.060(15) -0.024(15) 0.031(17) 0.02(2)
C82S 0.15(5) 0.11(3) 0.05(3) -0.025(18) 0.03(3) 0.03(2)
C83S 0.22(6) 0.13(3) 0.11(3) 0.00(3) 0.10(4) 0.05(4)
C91S 0.08(2) 0.047(12) 0.15(4) -0.013(14) -0.04(2) -0.014(11)
C92S 0.09(3) 0.059(16) 0.24(7) -0.03(3) -0.05(4) -0.016(17)
C93S 0.09(2) 0.08(3) 0.30(8) -0.04(4) -0.04(3) -0.014(15)
N1A 0.033(14) 0.20(5) 0.12(2) -0.09(3) 0.007(12) 0.004(16)
N2A 0.029(13) 0.26(4) 0.15(2) 0.11(3) 0.005(11) 0.009(15)
N6A 0.11(3) 0.14(3) 0.07(2) -0.06(2) -0.07(2) 0.06(2)
N7A 0.19(6) 0.134(19) 0.08(3) 0.011(15) 0.05(3) 0.04(2)
N61S 0.064(15) 0.074(14) 0.14(3) 0.053(15) 0.013(16) -0.009(12)
C61S 0.058(15) 0.071(13) 0.14(3) 0.052(14) 0.011(16) -0.007(11)
C62S 0.063(16) 0.07(2) 0.20(6) 0.06(3) 0.022(19) -0.010(13)
C63S 0.06(2) 0.073(14) 0.13(4) 0.048(17) 0.01(2) -0.010(13)
N1B 0.014(15) 0.09(4) 0.084(16) -0.02(2) 0.004(11) -0.002(15)
N2B 0.015(18) 0.17(7) 0.11(2) 0.05(3) 0.006(13) -0.004(19)
N6B 0.10(3) 0.11(2) 0.06(2) -0.04(2) -0.05(2) 0.04(2)
N7B 0.33(7) 0.14(2) 0.14(3) 0.027(18) 0.16(4) 0.05(2)

loop_
_atom_type_symbol
_atom_type_description
_atom_type_scat_dispersion_real
_atom_type_scat_dispersion_imag
_atom_type_scat_source
C C 0.0181 0.0091 'International Tables Vol C Tables 4.2.6.8 and 6.1.1.4'
H H 0.0000 0.0000 'International Tables Vol C Tables 4.2.6.8 and 6.1.1.4'
Dy Dy -9.8046 9.8477 'International Tables Vol C Tables 4.2.6.8 and 6.1.1.4'
N N 0.0311 0.0180 'International Tables Vol C Tables 4.2.6.8 and 6.1.1.4'
O O 0.0492 0.0322 'International Tables Vol C Tables 4.2.6.8 and 6.1.1.4'

loop_
_geom_angle_atom_site_label_1
_geom_angle_atom_site_label_2
_geom_angle_atom_site_label_3
_geom_angle
_geom_angle_site_symmetry_1
_geom_angle_site_symmetry_3
Dy3 Dy1 Dy2 58.17(3) . .
Dy4 Dy1 Dy2 60.47(3) . .
Dy4 Dy1 Dy3 60.09(3) . .
O1 Dy1 Dy2 35.0(3) . .
O1 Dy1 Dy3 36.8(3) . .
O1 Dy1 Dy4 77.5(3) . .
O1 Dy1 O2 67.9(4) . .
O1 Dy1 O12 141.0(5) . 4_565
O1 Dy1 O19 132.3(5) . 4_665
O1 Dy1 O20 142.0(6) . 4_665
O1 Dy1 C28 146.1(8) . 4_665
O2 Dy1 Dy2 35.1(3) . .
O2 Dy1 Dy3 75.6(3) . .
O2 Dy1 Dy4 38.6(3) . .
O2 Dy1 O12 73.4(5) . 4_565
O2 Dy1 O19 131.7(6) . 4_665
O2 Dy1 O20 138.3(6) . 4_665
O2 Dy1 C28 144.0(9) . 4_665
O3 Dy1 Dy2 76.5(3) . .
O3 Dy1 Dy3 36.6(3) . .
O3 Dy1 Dy4 37.3(3) . .
O3 Dy1 O1 70.7(4) . .
O3 Dy1 O2 71.7(4) . .
O3 Dy1 O12 93.6(6) . 4_565
O3 Dy1 O14 92.5(5) . .
O3 Dy1 O19 76.5(6) . 4_665
O3 Dy1 O20 135.1(6) . 4_665
O3 Dy1 C28 104.0(9) . 4_665
O5 Dy1 Dy2 69.6(4) . .
O5 Dy1 Dy3 117.1(4) . .
O5 Dy1 Dy4 120.0(4) . .
O5 Dy1 O1 80.3(5) . .
O5 Dy1 O2 81.4(5) . .
O5 Dy1 O3 146.1(5) . .
O5 Dy1 O12 98.3(6) . 4_565
O5 Dy1 O14 96.9(6) . .
O5 Dy1 O19 137.3(6) . 4_665
O5 Dy1 O20 78.8(6) . 4_665
O5 Dy1 C28 109.9(9) . 4_665
O12 Dy1 Dy2 107.8(4) 4_565 .
O12 Dy1 Dy3 128.0(5) 4_565 .
O12 Dy1 Dy4 69.7(4) 4_565 .
O12 Dy1 O19 73.3(6) 4_565 4_665
O12 Dy1 O20 73.6(7) 4_565 4_665
O12 Dy1 C28 71.2(9) 4_565 4_665
O14 Dy1 Dy2 109.4(4) . .
O14 Dy1 Dy3 72.2(4) . .
O14 Dy1 Dy4 128.8(4) . .
O14 Dy1 O1 75.2(5) . .
O14 Dy1 O2 142.8(5) . .
O14 Dy1 O12 142.7(6) . 4_565
O14 Dy1 O19 72.5(6) . 4_665
O14 Dy1 O20 76.3(6) . 4_665
O14 Dy1 C28 71.6(9) . 4_665
O19 Dy1 Dy2 153.0(5) 4_665 .
O19 Dy1 Dy3 99.2(4) 4_665 .
O19 Dy1 Dy4 96.6(5) 4_665 .
O19 Dy1 C28 27.4(9) 4_665 4_665
O20 Dy1 Dy2 148.3(5) 4_665 .
O20 Dy1 Dy3 146.0(5) 4_665 .
O20 Dy1 Dy4 140.5(5) 4_665 .
O20 Dy1 O19 58.6(7) 4_665 4_665
O20 Dy1 C28 31.2(9) 4_665 4_665
C28 Dy1 Dy2 178.9(8) 4_665 .
C28 Dy1 Dy3 122.8(8) 4_665 .
C28 Dy1 Dy4 119.3(8) 4_665 .
Dy3 Dy2 Dy1 60.39(3) . .
Dy3 Dy2 Dy4 60.06(3) . .
Dy4 Dy2 Dy1 58.16(3) . .
O1 Dy2 Dy1 35.6(3) . .
O1 Dy2 Dy3 38.3(3) . .
O1 Dy2 Dy4 75.9(3) . .
O1 Dy2 O2 69.2(4) . .
O1 Dy2 O10 72.3(5) . .
O1 Dy2 O15 142.4(5) . 1_455
O1 Dy2 O17 137.4(5) . .
O1 Dy2 O18 131.1(6) . .
O1 Dy2 C15 143.2(7) . .
O2 Dy2 Dy1 35.8(3) . .
O2 Dy2 Dy3 77.9(3) . .
O2 Dy2 Dy4 36.5(3) . .
O2 Dy2 O15 73.8(5) . 1_455
O2 Dy2 O17 136.9(5) . .
O2 Dy2 O18 136.0(6) . .
O2 Dy2 C15 147.6(7) . .
O4 Dy2 Dy1 76.1(3) . .
O4 Dy2 Dy3 36.4(3) . .
O4 Dy2 Dy4 37.1(3) . .
O4 Dy2 O1 70.9(4) . .
O4 Dy2 O2 70.9(4) . .
O4 Dy2 O10 96.2(6) . .
O4 Dy2 O15 91.3(5) . 1_455
O4 Dy2 O17 140.4(5) . .
O4 Dy2 O18 80.3(6) . .
O4 Dy2 C15 112.1(8) . .
O6 Dy2 Dy1 69.4(4) . .
O6 Dy2 Dy3 119.7(3) . .
O6 Dy2 Dy4 117.0(4) . .
O6 Dy2 O1 81.4(5) . .
O6 Dy2 O2 80.5(5) . .
O6 Dy2 O4 145.5(5) . .
O6 Dy2 O10 94.3(7) . .
O6 Dy2 O15 98.9(6) . 1_455
O6 Dy2 O17 74.0(5) . .
O6 Dy2 O18 134.1(6) . .
O6 Dy2 C15 102.4(8) . .
O10 Dy2 Dy1 106.6(4) . .
O10 Dy2 Dy3 71.6(5) . .
O10 Dy2 Dy4 130.7(5) . .
O10 Dy2 O2 141.4(5) . .
O10 Dy2 O15 144.3(6) . 1_455
O10 Dy2 O17 75.5(6) . .
O10 Dy2 O18 72.6(7) . .
O10 Dy2 C15 71.0(7) . .
O15 Dy2 Dy1 109.1(4) 1_455 .
O15 Dy2 Dy3 126.8(4) 1_455 .
O15 Dy2 Dy4 70.6(4) 1_455 .
O15 Dy2 O17 76.5(5) 1_455 .
O15 Dy2 O18 74.4(7) 1_455 .
O15 Dy2 C15 73.8(7) 1_455 .
O17 Dy2 Dy1 143.4(4) . .
O17 Dy2 Dy3 145.1(4) . .
O17 Dy2 Dy4 146.5(4) . .
O17 Dy2 C15 28.5(8) . .
O18 Dy2 Dy1 156.2(5) . .
O18 Dy2 Dy3 98.1(5) . .
O18 Dy2 Dy4 103.6(5) . .
O18 Dy2 O17 60.2(7) . .
O18 Dy2 C15 31.8(8) . .
C15 Dy2 Dy1 171.5(7) . .
C15 Dy2 Dy3 124.7(6) . .
C15 Dy2 Dy4 129.8(7) . .
Dy2 Dy3 Dy1 61.44(3) . .
Dy2 Dy3 Dy4 61.19(3) . .
Dy4 Dy3 Dy1 58.84(3) . .
O1 Dy3 Dy1 36.8(3) . .
O1 Dy3 Dy2 37.5(3) . .
O1 Dy3 Dy4 76.4(3) . .
O1 Dy3 O3 69.5(4) . .
O1 Dy3 O8 140.5(6) . 1_545
O1 Dy3 O61S 126.9(6) . .
O1 Dy3 O71S 136.9(6) . .
O3 Dy3 Dy1 35.5(3) . .
O3 Dy3 Dy2 78.5(3) . .
O3 Dy3 Dy4 36.8(3) . .
O3 Dy3 O61S 126.7(6) . .
O3 Dy3 O71S 133.9(8) . .
O4 Dy3 Dy1 77.2(3) . .
O4 Dy3 Dy2 36.9(3) . .
O4 Dy3 Dy4 37.8(3) . .
O4 Dy3 O1 70.6(4) . .
O4 Dy3 O3 71.6(4) . .
O4 Dy3 O8 88.3(7) . 1_545
O4 Dy3 O9 91.3(6) . .
O4 Dy3 O61S 70.1(6) . .
O4 Dy3 O71S 143.1(7) . .
O8 Dy3 Dy1 107.4(5) 1_545 .
O8 Dy3 Dy2 124.2(6) 1_545 .
O8 Dy3 Dy4 67.1(5) 1_545 .
O8 Dy3 O3 72.3(6) 1_545 .
O8 Dy3 O61S 71.1(8) 1_545 .
O8 Dy3 O71S 78.9(8) 1_545 .
O9 Dy3 Dy1 110.2(5) . .
O9 Dy3 Dy2 69.1(5) . .
O9 Dy3 Dy4 127.6(5) . .
O9 Dy3 O1 74.2(5) . .
O9 Dy3 O3 143.2(5) . .
O9 Dy3 O8 141.3(7) . 1_545
O9 Dy3 O61S 72.5(8) . .
O9 Dy3 O71S 78.5(9) . .
O13 Dy3 Dy1 66.6(5) . .
O13 Dy3 Dy2 113.5(5) . .
O13 Dy3 Dy4 118.8(5) . .
O13 Dy3 O1 76.1(6) . .
O13 Dy3 O3 82.4(6) . .
O13 Dy3 O4 143.1(6) . .
O13 Dy3 O8 108.4(8) . 1_545
O13 Dy3 O9 94.6(9) . .
O13 Dy3 O61S 146.0(7) . .
O13 Dy3 O71S 73.5(8) . .
O61S Dy3 Dy1 147.3(5) . .
O61S Dy3 Dy2 91.6(5) . .
O61S Dy3 Dy4 92.9(5) . .
O71S Dy3 Dy1 139.6(7) . .
O71S Dy3 Dy2 147.1(8) . .
O71S Dy3 Dy4 145.9(6) . .
O71S Dy3 O61S 73.1(8) . .
Dy1 Dy4 Dy2 61.36(3) . .
Dy1 Dy4 Dy3 61.07(3) . .
Dy3 Dy4 Dy2 58.76(3) . .
O2 Dy4 Dy1 38.6(3) . .
O2 Dy4 Dy2 35.8(3) . .
O2 Dy4 Dy3 76.4(3) . .
O2 Dy4 O4 68.9(4) . .
O2 Dy4 O81S 126.3(7) . .
O2 Dy4 O91S 137.5(6) . .
O3 Dy4 Dy1 36.9(3) . .
O3 Dy4 Dy2 77.0(3) . .
O3 Dy4 Dy3 37.6(3) . .
O3 Dy4 O2 71.3(4) . .
O3 Dy4 O4 70.6(4) . .
O3 Dy4 O81S 71.3(7) . .
O3 Dy4 O91S 143.9(6) . .
O4 Dy4 Dy1 78.0(3) . .
O4 Dy4 Dy2 35.8(3) . .
O4 Dy4 Dy3 36.0(3) . .
O4 Dy4 O81S 129.2(6) . .
O7 Dy4 Dy1 123.9(5) 1_545 .
O7 Dy4 Dy2 109.7(4) 1_545 .
O7 Dy4 Dy3 68.0(4) 1_545 .
O7 Dy4 O2 141.9(5) 1_545 .
O7 Dy4 O3 87.7(6) 1_545 .
O7 Dy4 O4 74.2(5) 1_545 .
O7 Dy4 O81S 71.8(7) 1_545 .
O7 Dy4 O91S 76.6(7) 1_545 .
O11 Dy4 Dy1 73.5(4) 4_565 .
O11 Dy4 Dy2 107.1(4) 4_565 .
O11 Dy4 Dy3 133.8(5) 4_565 .
O11 Dy4 O2 73.2(5) 4_565 .
O11 Dy4 O3 99.0(6) 4_565 .
O11 Dy4 O4 142.1(5) 4_565 .
O11 Dy4 O7 143.2(6) 4_565 1_545
O11 Dy4 O81S 76.2(7) 4_565 .
O11 Dy4 O91S 77.0(7) 4_565 .
O16 Dy4 Dy1 115.0(4) 1_455 .
O16 Dy4 Dy2 67.1(4) 1_455 .
O16 Dy4 Dy3 118.4(4) 1_455 .
O16 Dy4 O2 76.5(5) 1_455 .
O16 Dy4 O3 143.7(5) 1_455 .
O16 Dy4 O4 82.7(5) 1_455 .
O16 Dy4 O7 108.6(7) 1_455 1_545
O16 Dy4 O11 87.1(7) 1_455 4_565
O16 Dy4 O81S 144.0(7) 1_455 .
O16 Dy4 O91S 72.3(7) 1_455 .
O81S Dy4 Dy1 90.8(6) . .
O81S Dy4 Dy2 148.2(6) . .
O81S Dy4 Dy3 95.6(6) . .
O91S Dy4 Dy1 149.0(6) . .
O91S Dy4 Dy2 138.8(6) . .
O91S Dy4 Dy3 144.6(5) . .
O91S Dy4 O4 132.7(6) . .
O91S Dy4 O81S 73.0(8) . .
Dy1 O1 Dy3 106.4(5) . .
Dy2 O1 Dy1 109.4(5) . .
Dy2 O1 Dy3 104.2(5) . .
Dy2 O2 Dy1 109.0(5) . .
Dy2 O2 Dy4 107.7(5) . .
Dy4 O2 Dy1 102.8(5) . .
Dy1 O3 Dy3 107.9(5) . .
Dy1 O3 Dy4 105.8(5) . .
Dy4 O3 Dy3 105.6(5) . .
Dy2 O4 Dy4 107.1(5) . .
Dy3 O4 Dy2 106.6(5) . .
Dy3 O4 Dy4 106.3(5) . .
C1 O5 Dy1 138.0(15) . .
C1 O6 Dy2 138.6(15) . .
C14 O7 Dy4 133.8(17) . 1_565
C14 O8 Dy3 128.3(19) . 1_565
C29 O9 Dy3 138.0(18) . .
C29 O10 Dy2 134.3(18) . .
C42 O11 Dy4 133.3(17) . 4_666
C42 O12 Dy1 135.7(16) . 4_666
C43 O13 Dy3 143.1(17) . .
C43 O14 Dy1 131.4(15) . .
C56 O15 Dy2 136.0(15) . 1_655
C56 O16 Dy4 141.6(15) . 1_655
C15 O17 Dy2 89.1(17) . .
C15 O18 Dy2 86.2(15) . .
C28 O19 Dy1 90.1(18) . 4_566
C28 O20 Dy1 88.6(15) . 4_566
C61S O61S Dy3 137(3) . .
C81S O81S Dy4 134(5) . .
C91S O91S Dy4 132(4) . .
H3A N3 H3B 120.0 . .
C10 N3 H3A 120.0 . .
C10 N3 H3B 120.0 . .
H4A N4 H4B 120.0 . .
C7 N4 H4A 120.0 . .
C7 N4 H4B 120.0 . .
H5A N5 H5B 120.0 . .
C40 N5 H5A 120.0 . .
C40 N5 H5B 120.0 . .
H8A N8 H8B 120.0 . .
C26 N8 H8A 120.0 . .
C26 N8 H8B 120.0 . .
C81S N81S C83S 121(8) . .
C82S N81S C81S 112(7) . .
C82S N81S C83S 127(7) . .
C91S N91S C92S 116(8) . .
C91S N91S C93S 126(8) . .
C92S N91S C93S 118(7) . .
O5 C1 O6 124(2) . .
O5 C1 C2 117.8(19) . .
O6 C1 C2 118(2) . .
C3 C2 C1 117.4(13) . .
C3 C2 C7 120.0 . .
C7 C2 C1 122.5(13) . .
C2 C3 H3 120.0 . .
C2 C3 C4 120.0 . .
C4 C3 H3 120.0 . .
C3 C4 H4 120.0 . .
C3 C4 C5 120.0 . .
C5 C4 H4 120.0 . .
C4 C5 C8 119.2(13) . .
C6 C5 C4 120.0 . .
C6 C5 C8 120.8(12) . .
C5 C6 H6 120.0 . .
C7 C6 C5 120.0 . .
C7 C6 H6 120.0 . .
N4 C7 C2 122.5(15) . .
N4 C7 C6 117.5(15) . .
C6 C7 C2 120.0 . .
C9 C8 C5 120.1(13) . .
C9 C8 C13 120.0 . .
C13 C8 C5 119.8(13) . .
C8 C9 H9 120.0 . .
C8 C9 C10 120.0 . .
C10 C9 H9 120.0 . .
C9 C10 N3 116.9(15) . .
C9 C10 C11 120.0 . .
C11 C10 N3 122.9(15) . .
C10 C11 C14 124.0(15) . .
C12 C11 C10 120.0 . .
C12 C11 C14 116.0(15) . .
C11 C12 H12 120.0 . .
C11 C12 C13 120.0 . .
C13 C12 H12 120.0 . .
C8 C13 H13 120.0 . .
C12 C13 C8 120.0 . .
C12 C13 H13 120.0 . .
O7 C14 O8 120(2) . .
O7 C14 C11 122(2) . .
O8 C14 C11 118(2) . .
O17 C15 Dy2 62.4(14) . .
O17 C15 O18 124(3) . .
O17 C15 C16 119(3) . .
O18 C15 Dy2 62.0(14) . .
O18 C15 C16 116(2) . .
C16 C15 Dy2 176(2) . .
C17 C16 C15 122.4(19) . .
C17 C16 C21 120.0 . .
C21 C16 C15 117.5(19) . .
C16 C17 N7A 126(2) . .
C18 C17 C16 120.0 . .
C18 C17 N7A 114(2) . .
C17 C18 H18 120.0 . .
C19 C18 C17 120.0 . .
C19 C18 H18 120.0 . .
C18 C19 C20 120.0 . .
C18 C19 C22 117.3(19) . .
C20 C19 C22 122.7(19) . .
C19 C20 H20 120.0 . .
C21 C20 C19 120.0 . .
C21 C20 H20 120.0 . .
C16 C21 N7B 125(2) . .
C20 C21 C16 120.0 . .
C20 C21 N7B 115(2) . .
C23 C22 C19 121(2) . .
C23 C22 C27 120.0 . .
C27 C22 C19 119(2) . .
C22 C23 H23 120.0 . .
C22 C23 C24 120.0 . .
C24 C23 H23 120.0 . .
C23 C24 H24 120.0 . .
C25 C24 C23 120.0 . .
C25 C24 H24 120.0 . .
C24 C25 C28 119(2) . .
C26 C25 C24 120.0 . .
C26 C25 C28 121(2) . .
N8 C26 C25 121(3) . .
N8 C26 C27 119(3) . .
C25 C26 C27 120.0 . .
C22 C27 H27 120.0 . .
C26 C27 C22 120.0 . .
C26 C27 H27 120.0 . .
O19 C28 Dy1 62.4(13) . 4_566
O19 C28 O20 123(2) . .
O19 C28 C25 120(3) . .
O20 C28 Dy1 60.3(12) . 4_566
O20 C28 C25 117(3) . .
C25 C28 Dy1 177(3) . 4_566
O9 C29 C30 116(3) . .
O10 C29 O9 125(2) . .
O10 C29 C30 118(3) . .
C31 C30 C29 120.2(17) . .
C31 C30 C35 120.0 . .
C35 C30 C29 119.8(17) . .
C30 C31 C32 120.0 . .
C30 C31 N6A 127.1(16) . .
C32 C31 N6A 112.9(16) . .
C31 C32 H32 120.0 . .
C31 C32 C33 120.0 . .
C33 C32 H32 120.0 . .
C32 C33 C36 118.8(11) . .
C34 C33 C32 120.0 . .
C34 C33 C36 121.2(11) . .
C33 C34 H34 120.0 . .
C35 C34 C33 120.0 . .
C35 C34 H34 120.0 . .
C30 C35 N6B 126.8(16) . .
C34 C35 C30 120.0 . .
C34 C35 N6B 113.2(16) . .
C37 C36 C33 120.6(12) . .
C37 C36 C41 120.0 . .
C41 C36 C33 119.4(12) . .
C36 C37 H37 120.0 . .
C38 C37 C36 120.0 . .
C38 C37 H37 120.0 . .
C37 C38 H38 120.0 . .
C37 C38 C39 120.0 . .
C39 C38 H38 120.0 . .
C38 C39 C40 120.0 . .
C38 C39 C42 119.1(15) . .
C40 C39 C42 120.7(15) . .
N5 C40 C39 125.1(15) . .
N5 C40 C41 114.9(15) . .
C41 C40 C39 120.0 . .
C36 C41 H41 120.0 . .
C40 C41 C36 120.0 . .
C40 C41 H41 120.0 . .
O11 C42 O12 127(2) . .
O11 C42 C39 116(2) . .
O12 C42 C39 116(2) . .
O13 C43 O14 124(2) . .
O13 C43 C44 117(2) . .
O14 C43 C44 120(2) . .
C45 C44 C43 120.1(14) . .
C45 C44 C49 120.0 . .
C49 C44 C43 119.5(14) . .
C46 C45 C44 120.0 . .
N2A C45 C44 122.7(16) . .
N2A C45 C46 117.1(16) . .
C45 C46 H46 120.0 . .
C45 C46 C47 120.0 . .
C47 C46 H46 120.0 . .
C46 C47 C50 124.2(13) . .
C48 C47 C46 120.0 . .
C48 C47 C50 115.2(13) . .
C47 C48 H48 120.0 . .
C47 C48 C49 120.0 . .
C49 C48 H48 120.0 . .
C48 C49 C44 120.0 . .
N2B C49 C44 123(2) . .
N2B C49 C48 117(2) . .
C51 C50 C47 121.8(14) . .
C51 C50 C55 120.0 . .
C55 C50 C47 118.0(14) . .
C50 C51 H51 120.0 . .
C50 C51 C52 120.0 . .
C52 C51 H51 120.0 . .
C53 C52 C51 120.0 . .
N1B C52 C51 110(2) . .
N1B C52 C53 130(2) . .
C52 C53 C54 120.0 . .
C52 C53 C56 119.4(15) . .
C54 C53 C56 120.6(15) . .
C55 C54 C53 120.0 . .
N1A C54 C53 124.7(19) . .
N1A C54 C55 115.3(19) . .
C50 C55 H55 120.0 . .
C54 C55 C50 120.0 . .
C54 C55 H55 120.0 . .
O15 C56 O16 120(2) . .
O15 C56 C53 121(2) . .
O16 C56 C53 118(2) . .
O81S C81S N81S 126(9) . .
O81S C81S H81S 116.8 . .
N81S C81S H81S 116.8 . .
N81S C82S H82A 109.5 . .
N81S C82S H82B 109.5 . .
N81S C82S H82C 109.5 . .
H82A C82S H82B 109.5 . .
H82A C82S H82C 109.5 . .
H82B C82S H82C 109.5 . .
N81S C83S H83A 109.5 . .
N81S C83S H83B 109.5 . .
N81S C83S H83C 109.5 . .
H83A C83S H83B 109.5 . .
H83A C83S H83C 109.5 . .
H83B C83S H83C 109.5 . .
O91S C91S H91S 114.8 . .
N91S C91S O91S 130(8) . .
N91S C91S H91S 114.8 . .
N91S C92S H92A 109.5 . .
N91S C92S H92B 109.5 . .
N91S C92S H92C 109.5 . .
H92A C92S H92B 109.5 . .
H92A C92S H92C 109.5 . .
H92B C92S H92C 109.5 . .
N91S C93S H93A 109.5 . .
N91S C93S H93B 109.5 . .
N91S C93S H93C 109.5 . .
H93A C93S H93B 109.5 . .
H93A C93S H93C 109.5 . .
H93B C93S H93C 109.5 . .
C54 N1A H1AA 120.0 . .
C54 N1A H1AB 120.0 . .
H1AA N1A H1AB 120.0 . .
C45 N2A H2AA 120.0 . .
C45 N2A H2AB 120.0 . .
H2AA N2A H2AB 120.0 . .
C31 N6A H6AA 120.0 . .
C31 N6A H6AB 120.0 . .
H6AA N6A H6AB 120.0 . .
C17 N7A H7AA 120.0 . .
C17 N7A H7AB 120.0 . .
H7AA N7A H7AB 120.0 . .
C61S N61S C62S 124(2) . .
C61S N61S C63S 125(2) . .
C63S N61S C62S 111(4) . .
O61S C61S N61S 124(3) . .
O61S C61S H61S 118.2 . .
N61S C61S H61S 118.2 . .
N61S C62S H62A 109.5 . .
N61S C62S H62B 109.5 . .
N61S C62S H62C 109.5 . .
H62A C62S H62B 109.5 . .
H62A C62S H62C 109.5 . .
H62B C62S H62C 109.5 . .
N61S C63S H63A 109.5 . .
N61S C63S H63B 109.5 . .
N61S C63S H63C 109.5 . .
H63A C63S H63B 109.5 . .
H63A C63S H63C 109.5 . .
H63B C63S H63C 109.5 . .
C52 N1B H1BA 120.0 . .
C52 N1B H1BB 120.0 . .
H1BA N1B H1BB 120.0 . .
C49 N2B H2BA 120.0 . .
C49 N2B H2BB 120.0 . .
H2BA N2B H2BB 120.0 . .
C35 N6B H6BA 120.0 . .
C35 N6B H6BB 120.0 . .
H6BA N6B H6BB 120.0 . .
C21 N7B H7BA 120.0 . .
C21 N7B H7BB 120.0 . .
H7BA N7B H7BB 120.0 . .

loop_
_geom_bond_atom_site_label_1
_geom_bond_atom_site_label_2
_geom_bond_distance
_geom_bond_site_symmetry_2
Dy1 Dy2 3.8489(15) .
Dy1 Dy3 3.8102(16) .
Dy1 Dy4 3.7256(16) .
Dy1 O1 2.377(12) .
Dy1 O2 2.384(12) .
Dy1 O3 2.323(14) .
Dy1 O5 2.289(17) .
Dy1 O12 2.388(16) 4_565
Dy1 O14 2.351(15) .
Dy1 O19 2.457(17) 4_665
Dy1 O20 2.408(17) 4_665
Dy1 C28 2.77(3) 4_665
Dy2 Dy3 3.7233(16) .
Dy2 Dy4 3.8158(16) .
Dy2 O1 2.338(12) .
Dy2 O2 2.343(13) .
Dy2 O4 2.335(13) .
Dy2 O6 2.268(16) .
Dy2 O10 2.339(18) .
Dy2 O15 2.349(14) 1_455
Dy2 O17 2.417(15) .
Dy2 O18 2.414(18) .
Dy2 C15 2.73(3) .
Dy3 Dy4 3.7737(15) .
Dy3 O1 2.381(13) .
Dy3 O3 2.389(13) .
Dy3 O4 2.308(12) .
Dy3 O8 2.38(2) 1_545
Dy3 O9 2.32(2) .
Dy3 O13 2.291(17) .
Dy3 O61S 2.457(19) .
Dy3 O71S 2.44(2) .
Dy4 O2 2.383(13) .
Dy4 O3 2.348(14) .
Dy4 O4 2.408(12) .
Dy4 O7 2.331(17) 1_545
Dy4 O11 2.318(16) 4_565
Dy4 O16 2.301(15) 1_455
Dy4 O81S 2.454(19) .
Dy4 O91S 2.399(19) .
O5 C1 1.26(3) .
O6 C1 1.29(3) .
O7 Dy4 2.331(17) 1_565
O7 C14 1.27(3) .
O8 Dy3 2.38(2) 1_565
O8 C14 1.28(3) .
O9 C29 1.24(4) .
O10 C29 1.21(4) .
O11 Dy4 2.317(16) 4_666
O11 C42 1.24(3) .
O12 Dy1 2.388(16) 4_666
O12 C42 1.27(3) .
O13 C43 1.25(3) .
O14 C43 1.26(3) .
O15 Dy2 2.349(14) 1_655
O15 C56 1.24(3) .
O16 Dy4 2.301(15) 1_655
O16 C56 1.27(3) .
O17 C15 1.30(3) .
O18 C15 1.44(4) .
O19 Dy1 2.457(17) 4_566
O19 C28 1.28(4) .
O20 Dy1 2.408(17) 4_566
O20 C28 1.43(4) .
O61S C61S 1.25(5) .
O81S C81S 1.09(8) .
O91S C91S 1.30(7) .
N3 H3A 0.8700 .
N3 H3B 0.8700 .
N3 C10 1.394(17) .
N4 H4A 0.8700 .
N4 H4B 0.8700 .
N4 C7 1.34(3) .
N5 H5A 0.8700 .
N5 H5B 0.8700 .
N5 C40 1.39(3) .
N8 H8A 0.8700 .
N8 H8B 0.8700 .
N8 C26 1.33(5) .
N81S C81S 1.38(10) .
N81S C82S 1.29(12) .
N81S C83S 1.55(12) .
N91S C91S 1.26(9) .
N91S C92S 1.37(11) .
N91S C93S 1.41(12) .
C1 C2 1.54(3) .
C2 C3 1.3900 .
C2 C7 1.3900 .
C3 H3 0.9400 .
C3 C4 1.3900 .
C4 H4 0.9400 .
C4 C5 1.3900 .
C5 C6 1.3900 .
C5 C8 1.515(15) .
C6 H6 0.9400 .
C6 C7 1.3900 .
C8 C9 1.3900 .
C8 C13 1.3900 .
C9 H9 0.9400 .
C9 C10 1.3900 .
C10 C11 1.3900 .
C11 C12 1.3900 .
C11 C14 1.47(3) .
C12 H12 0.9400 .
C12 C13 1.3900 .
C13 H13 0.9400 .
C15 C16 1.52(4) .
C16 C17 1.3900 .
C16 C21 1.3900 .
C17 C18 1.3900 .
C17 N7A 1.390(19) .
C18 H18 0.9400 .
C18 C19 1.3900 .
C19 C20 1.3900 .
C19 C22 1.52(2) .
C20 H20 0.9400 .
C20 C21 1.3900 .
C21 N7B 1.39(3) .
C22 C23 1.3900 .
C22 C27 1.3900 .
C23 H23 0.9400 .
C23 C24 1.3900 .
C24 H24 0.9400 .
C24 C25 1.3900 .
C25 C26 1.3900 .
C25 C28 1.56(3) .
C26 C27 1.3900 .
C27 H27 0.9400 .
C28 Dy1 2.77(3) 4_566
C29 C30 1.56(3) .
C30 C31 1.3900 .
C30 C35 1.3900 .
C31 C32 1.3900 .
C31 N6A 1.40(2) .
C32 H32 0.9400 .
C32 C33 1.3900 .
C33 C34 1.3900 .
C33 C36 1.524(14) .
C34 H34 0.9400 .
C34 C35 1.3900 .
C35 N6B 1.398(18) .
C36 C37 1.3900 .
C36 C41 1.3900 .
C37 H37 0.9400 .
C37 C38 1.3900 .
C38 H38 0.9400 .
C38 C39 1.3900 .
C39 C40 1.3900 .
C39 C42 1.53(3) .
C40 C41 1.3900 .
C41 H41 0.9400 .
C43 C44 1.53(3) .
C44 C45 1.3900 .
C44 C49 1.3900 .
C45 C46 1.3900 .
C45 N2A 1.38(2) .
C46 H46 0.9400 .
C46 C47 1.3900 .
C47 C48 1.3900 .
C47 C50 1.496(15) .
C48 H48 0.9400 .
C48 C49 1.3900 .
C49 N2B 1.383(18) .
C50 C51 1.3900 .
C50 C55 1.3900 .
C51 H51 0.9400 .
C51 C52 1.3900 .
C52 C53 1.3900 .
C52 N1B 1.34(6) .
C53 C54 1.3900 .
C53 C56 1.45(3) .
C54 C55 1.3900 .
C54 N1A 1.381(19) .
C55 H55 0.9400 .
C81S H81S 0.9400 .
C82S H82A 0.9700 .
C82S H82B 0.9700 .
C82S H82C 0.9700 .
C83S H83A 0.9700 .
C83S H83B 0.9700 .
C83S H83C 0.9700 .
C91S H91S 0.9400 .
C92S H92A 0.9700 .
C92S H92B 0.9700 .
C92S H92C 0.9700 .
C93S H93A 0.9699 .
C93S H93B 0.9700 .
C93S H93C 0.9701 .
N1A H1AA 0.8700 .
N1A H1AB 0.8700 .
N2A H2AA 0.8700 .
N2A H2AB 0.8700 .
N6A H6AA 0.8700 .
N6A H6AB 0.8700 .
N7A H7AA 0.8700 .
N7A H7AB 0.8700 .
N61S C61S 1.30(6) .
N61S C62S 1.42(5) .
N61S C63S 1.42(5) .
C61S H61S 0.9400 .
C62S H62A 0.9700 .
C62S H62B 0.9700 .
C62S H62C 0.9700 .
C63S H63A 0.9700 .
C63S H63B 0.9700 .
C63S H63C 0.9700 .
N1B H1BA 0.8700 .
N1B H1BB 0.8700 .
N2B H2BA 0.8700 .
N2B H2BB 0.8700 .
N6B H6BA 0.8700 .
N6B H6BB 0.8700 .
N7B H7BA 0.8700 .
N7B H7BB 0.8700 .

loop_
_geom_torsion_atom_site_label_1
_geom_torsion_atom_site_label_2
_geom_torsion_atom_site_label_3
_geom_torsion_atom_site_label_4
_geom_torsion
_geom_torsion_site_symmetry_1
Dy1 O5 C1 O6 2(4) .
Dy1 O5 C1 C2 179.4(14) .
Dy1 O12 C42 O11 4(5) 4_666
Dy1 O12 C42 C39 -169.0(16) 4_666
Dy1 O14 C43 O13 -4(4) .
Dy1 O14 C43 C44 173.4(16) .
Dy1 O19 C28 O20 1(3) 4_566
Dy1 O19 C28 C25 -180(3) 4_566
Dy1 O20 C28 O19 -1(3) 4_566
Dy1 O20 C28 C25 180(3) 4_566
Dy2 O6 C1 O5 2(4) .
Dy2 O6 C1 C2 -175.0(14) .
Dy2 O10 C29 O9 1(4) .
Dy2 O10 C29 C30 -178.4(15) .
Dy2 O15 C56 O16 1(4) 1_655
Dy2 O15 C56 C53 173.3(16) 1_655
Dy2 O17 C15 O18 -2(3) .
Dy2 O17 C15 C16 -176(3) .
Dy2 O18 C15 O17 2(3) .
Dy2 O18 C15 C16 176(2) .
Dy3 O8 C14 O7 40(4) 1_565
Dy3 O8 C14 C11 -144.1(19) 1_565
Dy3 O9 C29 O10 15(5) .
Dy3 O9 C29 C30 -165.6(18) .
Dy3 O13 C43 O14 -20(5) .
Dy3 O13 C43 C44 163(2) .
Dy3 O61S C61S N61S -143(5) .
Dy4 O7 C14 O8 16(4) 1_565
Dy4 O7 C14 C11 -159.4(18) 1_565
Dy4 O11 C42 O12 7(4) 4_666
Dy4 O11 C42 C39 -179.8(15) 4_666
Dy4 O16 C56 O15 -27(4) 1_655
Dy4 O16 C56 C53 160.1(17) 1_655
Dy4 O81S C81S N81S 173(4) .
Dy4 O91S C91S N91S 164(6) .
O5 C1 C2 C3 -9(3) .
O5 C1 C2 C7 168.6(16) .
O6 C1 C2 C3 168.2(16) .
O6 C1 C2 C7 -14(3) .
O9 C29 C30 C31 176.7(19) .
O9 C29 C30 C35 -3(3) .
O10 C29 C30 C31 -4(3) .
O10 C29 C30 C35 176.4(19) .
O13 C43 C44 C45 147(2) .
O13 C43 C44 C49 -27(3) .
O14 C43 C44 C45 -31(3) .
O14 C43 C44 C49 155(2) .
O17 C15 C16 C17 -179(2) .
O17 C15 C16 C21 -3(4) .
O18 C15 C16 C17 7(4) .
O18 C15 C16 C21 -177(2) .
N3 C10 C11 C12 -174(3) .
N3 C10 C11 C14 5(3) .
N5 C40 C41 C36 180(3) .
N8 C26 C27 C22 177(5) .
C1 C2 C3 C4 178(2) .
C1 C2 C7 N4 2(3) .
C1 C2 C7 C6 -178(2) .
C2 C3 C4 C5 0.0 .
C3 C2 C7 N4 -180(3) .
C3 C2 C7 C6 0.0 .
C3 C4 C5 C6 0.0 .
C3 C4 C5 C8 -179.4(19) .
C4 C5 C6 C7 0.0 .
C4 C5 C8 C9 -47(2) .
C4 C5 C8 C13 128.9(15) .
C5 C6 C7 N4 180(3) .
C5 C6 C7 C2 0.0 .
C5 C8 C9 C10 176(2) .
C5 C8 C13 C12 -176(2) .
C6 C5 C8 C9 133.2(15) .
C6 C5 C8 C13 -50(2) .
C7 C2 C3 C4 0.0 .
C8 C5 C6 C7 179.4(19) .
C8 C9 C10 N3 174(3) .
C8 C9 C10 C11 0.0 .
C9 C8 C13 C12 0.0 .
C9 C10 C11 C12 0.0 .
C9 C10 C11 C14 179(2) .
C10 C11 C12 C13 0.0 .
C10 C11 C14 O7 174(2) .
C10 C11 C14 O8 -1(3) .
C11 C12 C13 C8 0.0 .
C12 C11 C14 O7 -7(3) .
C12 C11 C14 O8 178(2) .
C13 C8 C9 C10 0.0 .
C14 C11 C12 C13 -179(2) .
C15 C16 C17 C18 176(3) .
C15 C16 C17 N7A -5(4) .
C15 C16 C21 C20 -176(3) .
C15 C16 C21 N7B 3(4) .
C16 C17 C18 C19 0.0 .
C17 C16 C21 C20 0.0 .
C17 C16 C21 N7B 179(3) .
C17 C18 C19 C20 0.0 .
C17 C18 C19 C22 -178(3) .
C18 C19 C20 C21 0.0 .
C18 C19 C22 C23 -28(3) .
C18 C19 C22 C27 153(2) .
C19 C20 C21 C16 0.0 .
C19 C20 C21 N7B -179(3) .
C19 C22 C23 C24 -179(3) .
C19 C22 C27 C26 179(3) .
C20 C19 C22 C23 153(2) .
C20 C19 C22 C27 -25(4) .
C21 C16 C17 C18 0.0 .
C21 C16 C17 N7A 179(3) .
C22 C19 C20 C21 178(4) .
C22 C23 C24 C25 0.0 .
C23 C22 C27 C26 0.0 .
C23 C24 C25 C26 0.0 .
C23 C24 C25 C28 178(3) .
C24 C25 C26 N8 -177(5) .
C24 C25 C26 C27 0.0 .
C24 C25 C28 O19 -159(3) .
C24 C25 C28 O20 20(4) .
C25 C26 C27 C22 0.0 .
C26 C25 C28 O19 19(5) .
C26 C25 C28 O20 -162(2) .
C27 C22 C23 C24 0.0 .
C28 C25 C26 N8 6(5) .
C28 C25 C26 C27 -177(3) .
C29 C30 C31 C32 -179.4(19) .
C29 C30 C31 N6A 2(3) .
C29 C30 C35 C34 179.4(19) .
C29 C30 C35 N6B -2(3) .
C30 C31 C32 C33 0.0 .
C31 C30 C35 C34 0.0 .
C31 C30 C35 N6B 178(3) .
C31 C32 C33 C34 0.0 .
C31 C32 C33 C36 -180(2) .
C32 C33 C34 C35 0.0 .
C32 C33 C36 C37 25(2) .
C32 C33 C36 C41 -154.8(13) .
C33 C34 C35 C30 0.0 .
C33 C34 C35 N6B -179(2) .
C33 C36 C37 C38 -180(2) .
C33 C36 C41 C40 180(2) .
C34 C33 C36 C37 -154.7(13) .
C34 C33 C36 C41 26(2) .
C35 C30 C31 C32 0.0 .
C35 C30 C31 N6A -179(3) .
C36 C33 C34 C35 180(2) .
C36 C37 C38 C39 0.0 .
C37 C36 C41 C40 0.0 .
C37 C38 C39 C40 0.0 .
C37 C38 C39 C42 174(2) .
C38 C39 C40 N5 -180(3) .
C38 C39 C40 C41 0.0 .
C38 C39 C42 O11 -8(3) .
C38 C39 C42 O12 166.0(19) .
C39 C40 C41 C36 0.0 .
C40 C39 C42 O11 166.4(19) .
C40 C39 C42 O12 -20(3) .
C41 C36 C37 C38 0.0 .
C42 C39 C40 N5 6(3) .
C42 C39 C40 C41 -174(2) .
C43 C44 C45 C46 -173(2) .
C43 C44 C45 N2A 12(3) .
C43 C44 C49 C48 173(2) .
C43 C44 C49 N2B -10(4) .
C44 C45 C46 C47 0.0 .
C45 C44 C49 C48 0.0 .
C45 C44 C49 N2B 177(3) .
C45 C46 C47 C48 0.0 .
C45 C46 C47 C50 171(2) .
C46 C47 C48 C49 0.0 .
C46 C47 C50 C51 -49(2) .
C46 C47 C50 C55 126.4(16) .
C47 C48 C49 C44 0.0 .
C47 C48 C49 N2B -177(3) .
C47 C50 C51 C52 175(2) .
C47 C50 C55 C54 -175(2) .
C48 C47 C50 C51 122.5(16) .
C48 C47 C50 C55 -62.6(19) .
C49 C44 C45 C46 0.0 .
C49 C44 C45 N2A -175(2) .
C50 C47 C48 C49 -171(2) .
C50 C51 C52 C53 0.0 .
C50 C51 C52 N1B -179(2) .
C51 C50 C55 C54 0.0 .
C51 C52 C53 C54 0.0 .
C51 C52 C53 C56 178(2) .
C52 C53 C54 C55 0.0 .
C52 C53 C54 N1A 180(3) .
C52 C53 C56 O15 161(2) .
C52 C53 C56 O16 -26(3) .
C53 C54 C55 C50 0.0 .
C54 C53 C56 O15 -20(3) .
C54 C53 C56 O16 152.5(19) .
C55 C50 C51 C52 0.0 .
C56 C53 C54 C55 -178(2) .
C56 C53 C54 N1A 1(3) .
C82S N81S C81S O81S 15(9) .
C83S N81S C81S O81S -165(9) .
C92S N91S C91S O91S 168(10) .
C93S N91S C91S O91S -11(11) .
N1A C54 C55 C50 -180(2) .
N2A C45 C46 C47 175(2) .
N6A C31 C32 C33 179(2) .
N7A C17 C18 C19 -179(3) .
C62S N61S C61S O61S -5(11) .
C63S N61S C61S O61S 172(6) .
N1B C52 C53 C54 179(3) .
N1B C52 C53 C56 -3(3) .
